data_4120351
loop_
_publ_author_name
'Eugene L. Kolychev'
'Sabrina Kronig'
'Kai Brandhorst'
'Matthias Freytag'
'Peter G. Jones'
'Matthias Tamm'

_publ_contact_author
;
        Peter G. Jones (for X-ray details)
        Institut f\"ur Anorganische und Analytische Chemie
        Technische Universit\"at Braunschweig
        Postfach 3329
        38023 Braunschweig
        Germany
;
_publ_contact_author_email p.jones@tu-bs.de
_publ_contact_author_fax '049 531 391-5387'
_publ_contact_author_phone '049 531 391-5382'
_publ_section_title
;
 Iridium(I) Complexes with Anionic N-Heterocyclic Carbene Ligands as
 Catalysts for the Hydrogenation of Alkenes in Nonpolar Media
;
_journal_name_full 'Journal of the American Chemical Society'
_journal_page_first 12448
_journal_page_last 12459
_journal_paper_doi 10.1021/ja406529c
_journal_volume 135
_journal_year 2013
_chemical_formula_sum 'C55 H51 B F15 Li N2 O4'
_chemical_formula_weight 1106.73
_chemical_name_systematic
; 
 ? 
;
_space_group_IT_number 2
_symmetry_cell_setting triclinic
_symmetry_space_group_name_Hall '-P 1'
_symmetry_space_group_name_H-M 'P -1'
_atom_sites_solution_hydrogens geom
_atom_sites_solution_primary direct
_atom_sites_solution_secondary difmap
_audit_creation_method SHELXL-97
_cell_angle_alpha 82.280(4)
_cell_angle_beta 84.241(4)
_cell_angle_gamma 84.873(4)
_cell_formula_units_Z 2
_cell_length_a 12.6075(6)
_cell_length_b 12.9170(6)
_cell_length_c 15.9241(8)
_cell_measurement_reflns_used 45500
_cell_measurement_temperature 100(2)
_cell_measurement_theta_max 75.7560
_cell_measurement_theta_min 3.4603
_cell_volume 2549.2(2)
_computing_cell_refinement
; 
CrysAlisPro, Oxford Diffraction Ltd., 
Version 1.171.35.21 (release 20-01-2012 CrysAlis171 .NET) 
(compiled Jan 23 2012,18:06:46) 
;
_computing_data_collection
; 
CrysAlisPro, Oxford Diffraction Ltd., 
Version 1.171.35.21 (release 20-01-2012 CrysAlis171 .NET) 
(compiled Jan 23 2012,18:06:46) 
;
_computing_data_reduction
; 
CrysAlisPro, Oxford Diffraction Ltd., 
Version 1.171.35.21 (release 20-01-2012 CrysAlis171 .NET) 
(compiled Jan 23 2012,18:06:46) 
;
_computing_molecular_graphics 'Bruker XP'
_computing_publication_material SHELXL-97
_computing_structure_refinement 'SHELXL-97 (Sheldrick, 1997)'
_computing_structure_solution 'SHELXS-97 (Sheldrick, 1990)'
_diffrn_ambient_temperature 100(2)
_diffrn_detector_area_resol_mean 10.3543
_diffrn_measured_fraction_theta_full 0.998
_diffrn_measured_fraction_theta_max 0.993
_diffrn_measurement_device_type 'Oxford Diffraction Xcalibur, Atlas, Nova'
_diffrn_measurement_method '\w scans'
_diffrn_radiation_monochromator mirror
_diffrn_radiation_source 'Nova (Cu) x-ray Source'
_diffrn_radiation_type 'Cu K\a'
_diffrn_radiation_wavelength 1.54184
_diffrn_reflns_av_R_equivalents 0.0258
_diffrn_reflns_av_sigmaI/netI 0.0128
_diffrn_reflns_limit_h_max 15
_diffrn_reflns_limit_h_min -14
_diffrn_reflns_limit_k_max 16
_diffrn_reflns_limit_k_min -16
_diffrn_reflns_limit_l_max 20
_diffrn_reflns_limit_l_min -20
_diffrn_reflns_number 72219
_diffrn_reflns_theta_full 75.00
_diffrn_reflns_theta_max 75.94
_diffrn_reflns_theta_min 3.46
_exptl_absorpt_coefficient_mu 1.103
_exptl_absorpt_correction_T_max 1.00000
_exptl_absorpt_correction_T_min 0.73403
_exptl_absorpt_correction_type multi-scan
_exptl_absorpt_process_details
; 
CrysAlisPro, Oxford Diffraction Ltd., 
Version 1.171.35.21 (release 20-01-2012 CrysAlis171 .NET) 
(compiled Jan 23 2012,18:06:46) 
;
_exptl_crystal_colour colourless
_exptl_crystal_density_diffrn 1.442
_exptl_crystal_description prism
_exptl_crystal_F_000 1140
_exptl_crystal_size_max 0.25
_exptl_crystal_size_mid 0.18
_exptl_crystal_size_min 0.08
_platon_squeeze_details
;
 A badly resolved region of electron density around the inversion centre
 -0.5 0 0.5 was tentatively identified as a disordered THF molecule but
 could not be refined satisfactorily. For this reason the program SQUEEZE
 (part of the PLATON suite; A. Spek, University of Utrecht, Netherlands,
 2009) was used to remove mathematically the effects of the solvent. Derived
 parameters such as the formular weight correspond tho two THF molecules
 per cell.
;
_refine_diff_density_max 0.265
_refine_diff_density_min -0.214
_refine_diff_density_rms 0.039
_refine_ls_extinction_method none
_refine_ls_goodness_of_fit_ref 1.034
_refine_ls_hydrogen_treatment constr
_refine_ls_matrix_type full
_refine_ls_number_parameters 664
_refine_ls_number_reflns 10565
_refine_ls_number_restraints 0
_refine_ls_restrained_S_all 1.034
_refine_ls_R_factor_all 0.0358
_refine_ls_R_factor_gt 0.0338
_refine_ls_shift/su_max 0.002
_refine_ls_shift/su_mean 0.000
_refine_ls_structure_factor_coef Fsqd
_refine_ls_weighting_details 'calc w=1/[\s^2^(Fo^2^)+(0.0448P)^2^+0.8966P] where P=(Fo^2^+2Fc^2^)/3'
_refine_ls_weighting_scheme calc
_refine_ls_wR_factor_gt 0.0879
_refine_ls_wR_factor_ref 0.0893
_reflns_number_gt 9853
_reflns_number_total 10565
_reflns_threshold_expression >2sigma(I)
_cod_data_source_file ja406529c_si_002_06.cif
_cod_data_source_block evg15
_cod_database_code 4120351

loop_
_symmetry_equiv_pos_as_xyz
'x, y, z'
'-x, -y, -z'

loop_
_atom_site_label
_atom_site_type_symbol
_atom_site_fract_x
_atom_site_fract_y
_atom_site_fract_z
_atom_site_U_iso_or_equiv
_atom_site_adp_type
_atom_site_occupancy
_atom_site_symmetry_multiplicity
_atom_site_calc_flag
_atom_site_refinement_flags
Li Li 0.68211(15) 0.61514(15) 0.15759(13) 0.0252(4) Uani 1 1 d .
B B 0.24147(9) 0.74234(9) 0.29987(8) 0.0196(2) Uani 1 1 d .
N1 N 0.43361(7) 0.66698(7) 0.22505(5) 0.01758(17) Uani 1 1 d .
N2 N 0.49768(7) 0.80294(7) 0.15533(6) 0.01971(18) Uani 1 1 d .
F1 F 0.14889(5) 0.70248(5) 0.14833(4) 0.02334(14) Uani 1 1 d .
F2 F 0.06548(6) 0.52949(5) 0.12022(4) 0.02738(15) Uani 1 1 d .
F3 F 0.06164(6) 0.35851(5) 0.24143(5) 0.03191(16) Uani 1 1 d .
F4 F 0.14603(6) 0.36616(5) 0.39185(5) 0.03207(16) Uani 1 1 d .
F5 F 0.22817(5) 0.53670(5) 0.42197(4) 0.02592(14) Uani 1 1 d .
F6 F 0.08132(6) 0.71073(6) 0.44276(5) 0.03325(16) Uani 1 1 d .
F7 F 0.09757(8) 0.72861(7) 0.60620(5) 0.0477(2) Uani 1 1 d .
F8 F 0.28327(9) 0.78343(8) 0.65646(5) 0.0540(2) Uani 1 1 d .
F9 F 0.45170(7) 0.82129(7) 0.53806(5) 0.0433(2) Uani 1 1 d .
F10 F 0.44001(5) 0.80031(6) 0.37740(4) 0.02873(15) Uani 1 1 d .
F11 F 0.00031(5) 0.76020(5) 0.26814(5) 0.02937(15) Uani 1 1 d .
F12 F -0.11785(6) 0.93305(6) 0.22758(7) 0.0494(2) Uani 1 1 d .
F13 F -0.03970(7) 1.12464(6) 0.22008(8) 0.0568(3) Uani 1 1 d .
F14 F 0.16473(7) 1.13507(6) 0.25792(7) 0.0450(2) Uani 1 1 d .
F15 F 0.28672(5) 0.96302(5) 0.30140(5) 0.02743(15) Uani 1 1 d .
C1 C 0.52348(8) 0.69857(8) 0.17642(7) 0.0195(2) Uani 1 1 d .
C2 C 0.35187(8) 0.74937(8) 0.23597(7) 0.0186(2) Uani 1 1 d .
C3 C 0.39562(8) 0.83330(8) 0.18920(7) 0.0204(2) Uani 1 1 d .
H3 H 0.3617 0.9021 0.1809 0.025 Uiso 1 1 calc R
C4 C 0.42162(8) 0.55587(8) 0.24487(7) 0.0185(2) Uani 1 1 d .
C5 C 0.44990(8) 0.50093(9) 0.32207(7) 0.0216(2) Uani 1 1 d .
C6 C 0.43768(9) 0.39324(9) 0.33668(8) 0.0260(2) Uani 1 1 d .
H6 H 0.4564 0.3550 0.3890 0.031 Uiso 1 1 calc R
C7 C 0.39901(9) 0.34045(9) 0.27701(8) 0.0277(2) Uani 1 1 d .
C8 C 0.37348(9) 0.39754(9) 0.19992(8) 0.0243(2) Uani 1 1 d .
H8 H 0.3469 0.3625 0.1586 0.029 Uiso 1 1 calc R
C9 C 0.38601(8) 0.50447(8) 0.18211(7) 0.0205(2) Uani 1 1 d .
C10 C 0.49370(10) 0.55358(10) 0.38832(7) 0.0270(2) Uani 1 1 d .
H10A H 0.4353 0.5738 0.4297 0.040 Uiso 1 1 calc R
H10B H 0.5280 0.6162 0.3609 0.040 Uiso 1 1 calc R
H10C H 0.5465 0.5051 0.4175 0.040 Uiso 1 1 calc R
C11 C 0.38735(13) 0.22413(10) 0.29400(11) 0.0427(3) Uani 1 1 d .
H11A H 0.4509 0.1888 0.3191 0.064 Uiso 1 1 calc R
H11B H 0.3797 0.1972 0.2404 0.064 Uiso 1 1 calc R
H11C H 0.3239 0.2108 0.3335 0.064 Uiso 1 1 calc R
C12 C 0.36890(9) 0.56116(9) 0.09479(7) 0.0240(2) Uani 1 1 d .
H12A H 0.4383 0.5700 0.0620 0.036 Uiso 1 1 calc R
H12B H 0.3314 0.6301 0.1002 0.036 Uiso 1 1 calc R
H12C H 0.3259 0.5202 0.0654 0.036 Uiso 1 1 calc R
C13 C 0.56939(8) 0.87387(8) 0.10675(7) 0.0209(2) Uani 1 1 d .
C14 C 0.58934(9) 0.87081(8) 0.01921(7) 0.0224(2) Uani 1 1 d .
C15 C 0.66355(9) 0.93624(9) -0.02598(8) 0.0247(2) Uani 1 1 d .
H15 H 0.6785 0.9346 -0.0855 0.030 Uiso 1 1 calc R
C16 C 0.71626(9) 1.00375(9) 0.01377(8) 0.0262(2) Uani 1 1 d .
C17 C 0.69148(9) 1.00692(9) 0.10047(8) 0.0262(2) Uani 1 1 d .
H17 H 0.7259 1.0538 0.1279 0.031 Uiso 1 1 calc R
C18 C 0.61769(9) 0.94350(8) 0.14849(8) 0.0239(2) Uani 1 1 d .
C19 C 0.53240(10) 0.79927(9) -0.02519(8) 0.0273(2) Uani 1 1 d .
H19A H 0.5598 0.7265 -0.0096 0.041 Uiso 1 1 calc R
H19B H 0.5448 0.8179 -0.0869 0.041 Uiso 1 1 calc R
H19C H 0.4555 0.8068 -0.0080 0.041 Uiso 1 1 calc R
C20 C 0.79842(10) 1.07253(10) -0.03518(9) 0.0339(3) Uani 1 1 d .
H20A H 0.8311 1.0398 -0.0846 0.051 Uiso 1 1 calc R
H20B H 0.8539 1.0810 0.0018 0.051 Uiso 1 1 calc R
H20C H 0.7636 1.1413 -0.0544 0.051 Uiso 1 1 calc R
C21 C 0.59297(11) 0.95108(10) 0.24207(8) 0.0314(3) Uani 1 1 d .
H21A H 0.6480 0.9884 0.2620 0.047 Uiso 1 1 calc R
H21B H 0.5918 0.8805 0.2735 0.047 Uiso 1 1 calc R
H21C H 0.5230 0.9893 0.2516 0.047 Uiso 1 1 calc R
C22 C 0.18926(8) 0.63239(8) 0.28816(7) 0.0193(2) Uani 1 1 d .
C23 C 0.14841(8) 0.62143(8) 0.21213(7) 0.0198(2) Uani 1 1 d .
C24 C 0.10517(8) 0.53258(9) 0.19566(7) 0.0214(2) Uani 1 1 d .
C25 C 0.10302(9) 0.44569(9) 0.25644(7) 0.0237(2) Uani 1 1 d .
C26 C 0.14494(9) 0.45029(9) 0.33231(7) 0.0235(2) Uani 1 1 d .
C27 C 0.18675(9) 0.54166(9) 0.34623(7) 0.0211(2) Uani 1 1 d .
C28 C 0.26050(9) 0.75029(9) 0.40052(7) 0.0234(2) Uani 1 1 d .
C29 C 0.17626(10) 0.73626(9) 0.46379(8) 0.0284(2) Uani 1 1 d .
C30 C 0.18196(12) 0.74559(11) 0.54872(8) 0.0354(3) Uani 1 1 d .
C31 C 0.27553(13) 0.77337(11) 0.57443(8) 0.0382(3) Uani 1 1 d .
C32 C 0.36045(11) 0.79147(10) 0.51467(8) 0.0328(3) Uani 1 1 d .
C33 C 0.35161(10) 0.78004(9) 0.43029(7) 0.0256(2) Uani 1 1 d .
C34 C 0.15716(9) 0.84847(8) 0.27759(7) 0.0217(2) Uani 1 1 d .
C35 C 0.04988(9) 0.84980(9) 0.26256(8) 0.0256(2) Uani 1 1 d .
C36 C -0.01592(10) 0.93982(10) 0.24286(10) 0.0344(3) Uani 1 1 d .
C37 C 0.02261(11) 1.03666(10) 0.23945(10) 0.0380(3) Uani 1 1 d .
C38 C 0.12599(10) 1.04132(9) 0.25847(9) 0.0323(3) Uani 1 1 d .
C39 C 0.18875(9) 0.94940(9) 0.27841(8) 0.0247(2) Uani 1 1 d .
O1 O 0.71029(6) 0.47405(6) 0.11981(6) 0.02774(18) Uani 1 1 d .
C40 C 0.81364(9) 0.42344(9) 0.09626(8) 0.0273(2) Uani 1 1 d .
H40A H 0.8713 0.4587 0.1161 0.033 Uiso 1 1 calc R
H40B H 0.8258 0.4249 0.0337 0.033 Uiso 1 1 calc R
C41 C 0.81086(10) 0.31214(10) 0.13943(8) 0.0299(3) Uani 1 1 d .
H41A H 0.8272 0.3066 0.1995 0.036 Uiso 1 1 calc R
H41B H 0.8617 0.2638 0.1092 0.036 Uiso 1 1 calc R
C42 C 0.69534(10) 0.29019(9) 0.13298(9) 0.0296(3) Uani 1 1 d .
H42A H 0.6863 0.2686 0.0770 0.035 Uiso 1 1 calc R
H42B H 0.6715 0.2350 0.1785 0.035 Uiso 1 1 calc R
C43 C 0.63467(10) 0.39514(9) 0.14392(9) 0.0300(3) Uani 1 1 d .
H43A H 0.5748 0.4078 0.1071 0.036 Uiso 1 1 calc R
H43B H 0.6052 0.3966 0.2038 0.036 Uiso 1 1 calc R
O2 O 0.78507(7) 0.68526(7) 0.07310(5) 0.02714(17) Uani 1 1 d .
C44 C 0.80568(9) 0.67719(9) -0.01622(7) 0.0261(2) Uani 1 1 d .
H44A H 0.7612 0.7314 -0.0498 0.031 Uiso 1 1 calc R
H44B H 0.7902 0.6073 -0.0286 0.031 Uiso 1 1 calc R
C45 C 0.92272(10) 0.69376(11) -0.03663(8) 0.0318(3) Uani 1 1 d .
H45A H 0.9392 0.7189 -0.0977 0.038 Uiso 1 1 calc R
H45B H 0.9681 0.6287 -0.0211 0.038 Uiso 1 1 calc R
C46 C 0.93736(10) 0.77762(10) 0.01931(8) 0.0312(3) Uani 1 1 d .
H46A H 1.0125 0.7754 0.0331 0.037 Uiso 1 1 calc R
H46B H 0.9159 0.8485 -0.0086 0.037 Uiso 1 1 calc R
C47 C 0.86317(10) 0.74763(10) 0.09863(8) 0.0285(2) Uani 1 1 d .
H47A H 0.9039 0.7066 0.1436 0.034 Uiso 1 1 calc R
H47B H 0.8275 0.8111 0.1208 0.034 Uiso 1 1 calc R
O3 O 0.74892(7) 0.60316(7) 0.26655(6) 0.03011(19) Uani 1 1 d .
C48 C 0.74402(10) 0.68784(10) 0.31886(8) 0.0312(3) Uani 1 1 d .
H48A H 0.6695 0.7182 0.3282 0.037 Uiso 1 1 calc R
H48B H 0.7890 0.7439 0.2910 0.037 Uiso 1 1 calc R
C49 C 0.78535(12) 0.63972(12) 0.40242(9) 0.0403(3) Uani 1 1 d .
H49A H 0.7268 0.6129 0.4435 0.048 Uiso 1 1 calc R
H49B H 0.8220 0.6908 0.4280 0.048 Uiso 1 1 calc R
C50 C 0.86330(11) 0.55091(11) 0.37559(9) 0.0357(3) Uani 1 1 d .
H50A H 0.9331 0.5767 0.3518 0.043 Uiso 1 1 calc R
H50B H 0.8746 0.4954 0.4238 0.043 Uiso 1 1 calc R
C51 C 0.80613(11) 0.51186(11) 0.30807(9) 0.0362(3) Uani 1 1 d .
H51A H 0.8582 0.4792 0.2667 0.043 Uiso 1 1 calc R
H51B H 0.7559 0.4595 0.3343 0.043 Uiso 1 1 calc R

loop_
_atom_site_aniso_label
_atom_site_aniso_U_11
_atom_site_aniso_U_22
_atom_site_aniso_U_33
_atom_site_aniso_U_23
_atom_site_aniso_U_13
_atom_site_aniso_U_12
Li 0.0203(9) 0.0234(9) 0.0307(10) -0.0009(7) -0.0007(7) -0.0008(7)
B 0.0165(5) 0.0188(5) 0.0227(6) -0.0018(4) -0.0001(4) -0.0009(4)
N1 0.0158(4) 0.0166(4) 0.0194(4) 0.0001(3) -0.0009(3) -0.0006(3)
N2 0.0162(4) 0.0180(4) 0.0235(4) 0.0005(3) 0.0006(3) -0.0012(3)
F1 0.0238(3) 0.0209(3) 0.0238(3) 0.0033(2) -0.0030(2) -0.0018(2)
F2 0.0282(3) 0.0282(3) 0.0272(3) -0.0044(3) -0.0064(3) -0.0042(3)
F3 0.0367(4) 0.0220(3) 0.0383(4) -0.0042(3) -0.0023(3) -0.0097(3)
F4 0.0401(4) 0.0225(3) 0.0312(4) 0.0073(3) -0.0008(3) -0.0078(3)
F5 0.0294(3) 0.0264(3) 0.0209(3) 0.0014(2) -0.0027(3) -0.0032(3)
F6 0.0260(4) 0.0391(4) 0.0343(4) -0.0095(3) 0.0095(3) -0.0076(3)
F7 0.0577(5) 0.0528(5) 0.0302(4) -0.0095(4) 0.0198(4) -0.0115(4)
F8 0.0778(7) 0.0642(6) 0.0214(4) -0.0080(4) -0.0053(4) -0.0087(5)
F9 0.0463(5) 0.0520(5) 0.0356(4) -0.0061(4) -0.0192(4) -0.0066(4)
F10 0.0231(3) 0.0347(4) 0.0289(3) -0.0027(3) -0.0037(3) -0.0052(3)
F11 0.0171(3) 0.0226(3) 0.0488(4) -0.0068(3) -0.0003(3) -0.0029(2)
F12 0.0205(4) 0.0337(4) 0.0963(7) -0.0129(4) -0.0174(4) 0.0054(3)
F13 0.0360(5) 0.0239(4) 0.1097(8) -0.0041(4) -0.0205(5) 0.0111(3)
F14 0.0347(4) 0.0181(3) 0.0831(6) -0.0083(4) -0.0068(4) -0.0024(3)
F15 0.0199(3) 0.0246(3) 0.0392(4) -0.0088(3) -0.0022(3) -0.0031(3)
C1 0.0179(5) 0.0192(5) 0.0209(5) -0.0002(4) -0.0014(4) -0.0020(4)
C2 0.0161(5) 0.0184(5) 0.0207(5) -0.0018(4) -0.0021(4) 0.0006(4)
C3 0.0167(5) 0.0190(5) 0.0243(5) -0.0007(4) -0.0006(4) 0.0010(4)
C4 0.0145(5) 0.0166(5) 0.0229(5) 0.0000(4) 0.0017(4) -0.0001(4)
C5 0.0163(5) 0.0229(5) 0.0237(5) 0.0016(4) 0.0006(4) 0.0001(4)
C6 0.0216(5) 0.0233(5) 0.0299(6) 0.0070(4) -0.0016(4) -0.0010(4)
C7 0.0203(5) 0.0199(5) 0.0407(7) 0.0022(5) -0.0002(5) -0.0022(4)
C8 0.0176(5) 0.0220(5) 0.0335(6) -0.0048(4) -0.0010(4) -0.0020(4)
C9 0.0144(5) 0.0213(5) 0.0247(5) -0.0019(4) 0.0003(4) 0.0008(4)
C10 0.0279(6) 0.0291(6) 0.0228(5) 0.0020(4) -0.0046(4) -0.0010(5)
C11 0.0461(8) 0.0221(6) 0.0596(9) 0.0055(6) -0.0129(7) -0.0080(6)
C12 0.0228(5) 0.0259(5) 0.0237(5) -0.0032(4) -0.0025(4) -0.0024(4)
C13 0.0156(5) 0.0169(5) 0.0280(5) 0.0017(4) 0.0012(4) 0.0001(4)
C14 0.0182(5) 0.0190(5) 0.0278(5) 0.0019(4) -0.0007(4) 0.0011(4)
C15 0.0215(5) 0.0214(5) 0.0279(6) 0.0042(4) 0.0016(4) 0.0004(4)
C16 0.0199(5) 0.0193(5) 0.0363(6) 0.0048(4) 0.0010(4) -0.0007(4)
C17 0.0230(5) 0.0179(5) 0.0370(6) -0.0005(4) -0.0019(5) -0.0031(4)
C18 0.0207(5) 0.0186(5) 0.0311(6) -0.0011(4) -0.0001(4) 0.0000(4)
C19 0.0257(6) 0.0285(6) 0.0270(6) -0.0005(4) -0.0013(4) -0.0047(5)
C20 0.0284(6) 0.0288(6) 0.0418(7) 0.0062(5) 0.0026(5) -0.0091(5)
C21 0.0328(6) 0.0290(6) 0.0332(6) -0.0068(5) 0.0011(5) -0.0075(5)
C22 0.0140(5) 0.0199(5) 0.0226(5) -0.0013(4) 0.0026(4) -0.0005(4)
C23 0.0160(5) 0.0185(5) 0.0231(5) 0.0009(4) 0.0014(4) 0.0001(4)
C24 0.0167(5) 0.0240(5) 0.0235(5) -0.0041(4) -0.0011(4) -0.0004(4)
C25 0.0200(5) 0.0194(5) 0.0314(6) -0.0040(4) 0.0021(4) -0.0040(4)
C26 0.0229(5) 0.0200(5) 0.0251(5) 0.0031(4) 0.0035(4) -0.0023(4)
C27 0.0183(5) 0.0234(5) 0.0205(5) -0.0008(4) 0.0013(4) -0.0011(4)
C28 0.0247(6) 0.0207(5) 0.0238(5) -0.0026(4) 0.0006(4) -0.0002(4)
C29 0.0294(6) 0.0272(6) 0.0281(6) -0.0052(5) 0.0032(5) -0.0035(5)
C30 0.0441(8) 0.0343(7) 0.0261(6) -0.0052(5) 0.0098(5) -0.0051(6)
C31 0.0568(9) 0.0384(7) 0.0200(6) -0.0052(5) -0.0038(6) -0.0032(6)
C32 0.0381(7) 0.0328(6) 0.0290(6) -0.0034(5) -0.0110(5) -0.0022(5)
C33 0.0270(6) 0.0249(5) 0.0240(5) -0.0017(4) -0.0010(4) -0.0007(4)
C34 0.0186(5) 0.0203(5) 0.0255(5) -0.0038(4) 0.0008(4) -0.0003(4)
C35 0.0197(5) 0.0203(5) 0.0367(6) -0.0055(4) -0.0003(4) -0.0018(4)
C36 0.0180(6) 0.0282(6) 0.0576(8) -0.0078(6) -0.0071(5) 0.0026(5)
C37 0.0277(6) 0.0215(6) 0.0636(9) -0.0047(6) -0.0078(6) 0.0079(5)
C38 0.0278(6) 0.0185(5) 0.0508(8) -0.0061(5) -0.0020(5) -0.0018(5)
C39 0.0177(5) 0.0241(5) 0.0323(6) -0.0055(4) -0.0002(4) -0.0015(4)
O1 0.0186(4) 0.0210(4) 0.0419(5) -0.0041(3) 0.0049(3) -0.0007(3)
C40 0.0179(5) 0.0279(6) 0.0339(6) -0.0017(5) 0.0032(4) 0.0013(4)
C41 0.0253(6) 0.0270(6) 0.0351(6) -0.0012(5) -0.0003(5) 0.0036(5)
C42 0.0280(6) 0.0231(6) 0.0375(6) -0.0049(5) 0.0004(5) -0.0031(5)
C43 0.0220(6) 0.0258(6) 0.0411(7) -0.0048(5) 0.0047(5) -0.0038(5)
O2 0.0226(4) 0.0296(4) 0.0294(4) -0.0039(3) 0.0025(3) -0.0080(3)
C44 0.0242(6) 0.0269(6) 0.0274(6) -0.0027(4) -0.0026(4) -0.0037(4)
C45 0.0243(6) 0.0390(7) 0.0309(6) -0.0030(5) 0.0018(5) -0.0035(5)
C46 0.0252(6) 0.0330(6) 0.0352(6) -0.0004(5) -0.0003(5) -0.0105(5)
C47 0.0250(6) 0.0288(6) 0.0328(6) -0.0078(5) 0.0003(5) -0.0063(5)
O3 0.0295(4) 0.0285(4) 0.0318(4) -0.0015(3) -0.0067(3) 0.0017(3)
C48 0.0282(6) 0.0313(6) 0.0340(6) -0.0041(5) -0.0011(5) -0.0032(5)
C49 0.0412(8) 0.0469(8) 0.0320(7) -0.0055(6) -0.0035(6) 0.0014(6)
C50 0.0299(6) 0.0435(7) 0.0317(6) 0.0016(5) -0.0044(5) 0.0009(5)
C51 0.0347(7) 0.0326(7) 0.0393(7) 0.0012(5) -0.0084(6) 0.0053(5)

loop_
_atom_type_symbol
_atom_type_description
_atom_type_scat_dispersion_real
_atom_type_scat_dispersion_imag
_atom_type_scat_source
C C 0.0181 0.0091 'International Tables Vol C Tables 4.2.6.8 and 6.1.1.4'
H H 0.0000 0.0000 'International Tables Vol C Tables 4.2.6.8 and 6.1.1.4'
Li Li 0.0008 0.0003 'International Tables Vol C Tables 4.2.6.8 and 6.1.1.4'
B B 0.0090 0.0039 'International Tables Vol C Tables 4.2.6.8 and 6.1.1.4'
N N 0.0311 0.0180 'International Tables Vol C Tables 4.2.6.8 and 6.1.1.4'
F F 0.0727 0.0534 'International Tables Vol C Tables 4.2.6.8 and 6.1.1.4'
O O 0.0492 0.0322 'International Tables Vol C Tables 4.2.6.8 and 6.1.1.4'

loop_
_geom_angle_atom_site_label_1
_geom_angle_atom_site_label_2
_geom_angle_atom_site_label_3
_geom_angle
O2 Li O3 104.56(10)
O2 Li O1 96.38(9)
O3 Li O1 104.77(9)
O2 Li C1 116.28(10)
O3 Li C1 107.33(10)
O1 Li C1 125.32(10)
C2 B C22 107.20(8)
C2 B C28 113.04(9)
C22 B C28 112.58(9)
C2 B C34 110.49(8)
C22 B C34 112.17(9)
C28 B C34 101.42(8)
C1 N1 C2 114.12(8)
C1 N1 C4 118.31(9)
C2 N1 C4 126.29(8)
C1 N2 C3 111.89(9)
C1 N2 C13 123.97(9)
C3 N2 C13 124.09(9)
N2 C1 N1 102.22(9)
N2 C1 Li 126.77(9)
N1 C1 Li 129.88(9)
C3 C2 N1 102.33(9)
C3 C2 B 130.46(9)
N1 C2 B 126.77(9)
C2 C3 N2 109.41(9)
C5 C4 C9 121.27(10)
C5 C4 N1 121.07(10)
C9 C4 N1 117.58(9)
C4 C5 C6 118.13(10)
C4 C5 C10 122.11(10)
C6 C5 C10 119.76(10)
C7 C6 C5 122.06(11)
C6 C7 C8 118.21(10)
C6 C7 C11 121.05(12)
C8 C7 C11 120.73(12)
C9 C8 C7 121.68(11)
C8 C9 C4 118.56(10)
C8 C9 C12 120.12(10)
C4 C9 C12 121.17(10)
C14 C13 C18 121.82(10)
C14 C13 N2 118.96(10)
C18 C13 N2 119.23(10)
C15 C14 C13 118.05(10)
C15 C14 C19 120.94(11)
C13 C14 C19 121.00(10)
C16 C15 C14 121.82(11)
C17 C16 C15 118.30(10)
C17 C16 C20 120.16(11)
C15 C16 C20 121.53(11)
C16 C17 C18 122.14(11)
C17 C18 C13 117.78(11)
C17 C18 C21 119.89(11)
C13 C18 C21 122.33(10)
C23 C22 C27 112.90(10)
C23 C22 B 120.31(9)
C27 C22 B 126.66(10)
F1 C23 C24 115.79(10)
F1 C23 C22 119.54(9)
C24 C23 C22 124.66(10)
F2 C24 C23 120.66(10)
F2 C24 C25 119.62(10)
C23 C24 C25 119.73(10)
F3 C25 C26 120.88(10)
F3 C25 C24 120.56(10)
C26 C25 C24 118.56(10)
F4 C26 C25 119.84(10)
F4 C26 C27 120.54(10)
C25 C26 C27 119.62(10)
F5 C27 C26 114.68(9)
F5 C27 C22 120.84(10)
C26 C27 C22 124.47(10)
C33 C28 C29 113.12(11)
C33 C28 B 126.69(10)
C29 C28 B 119.90(10)
F6 C29 C30 116.08(11)
F6 C29 C28 119.23(11)
C30 C29 C28 124.69(12)
F7 C30 C31 119.72(12)
F7 C30 C29 121.02(13)
C31 C30 C29 119.25(12)
F8 C31 C32 120.55(13)
F8 C31 C30 120.57(13)
C32 C31 C30 118.88(12)
F9 C32 C31 119.84(11)
F9 C32 C33 120.22(12)
C31 C32 C33 119.94(12)
F10 C33 C32 114.59(11)
F10 C33 C28 121.34(10)
C32 C33 C28 124.07(11)
C35 C34 C39 111.95(10)
C35 C34 B 126.93(10)
C39 C34 B 120.98(10)
F11 C35 C36 113.91(10)
F11 C35 C34 121.41(10)
C36 C35 C34 124.67(11)
F12 C36 C37 119.62(11)
F12 C36 C35 120.31(11)
C37 C36 C35 120.07(11)
F13 C37 C36 120.93(12)
F13 C37 C38 120.67(12)
C36 C37 C38 118.38(11)
F14 C38 C37 119.60(11)
F14 C38 C39 120.77(11)
C37 C38 C39 119.63(11)
F15 C39 C38 114.67(10)
F15 C39 C34 120.31(10)
C38 C39 C34 125.01(11)
C40 O1 C43 109.00(9)
C40 O1 Li 126.37(9)
C43 O1 Li 120.80(9)
O1 C40 C41 105.29(9)
C40 C41 C42 101.78(10)
C43 C42 C41 102.77(10)
O1 C43 C42 106.72(9)
C44 O2 C47 109.28(9)
C44 O2 Li 129.47(9)
C47 O2 Li 120.91(9)
O2 C44 C45 104.98(9)
C44 C45 C46 101.67(10)
C47 C46 C45 102.76(10)
O2 C47 C46 106.32(10)
C51 O3 C48 109.05(10)
C51 O3 Li 127.18(10)
C48 O3 Li 123.74(9)
O3 C48 C49 106.15(10)
C48 C49 C50 102.26(11)
C51 C50 C49 102.00(11)
O3 C51 C50 105.72(11)

loop_
_geom_bond_atom_site_label_1
_geom_bond_atom_site_label_2
_geom_bond_distance
Li O2 1.962(2)
Li O3 1.985(2)
Li O1 1.986(2)
Li C1 2.198(2)
B C2 1.6415(15)
B C22 1.6576(16)
B C28 1.6622(16)
B C34 1.6791(16)
N1 C1 1.3682(14)
N1 C2 1.4292(13)
N1 C4 1.4455(13)
N2 C1 1.3631(14)
N2 C3 1.3885(14)
N2 C13 1.4397(13)
F1 C23 1.3574(12)
F2 C24 1.3535(13)
F3 C25 1.3414(13)
F4 C26 1.3428(13)
F5 C27 1.3531(13)
F6 C29 1.3543(15)
F7 C30 1.3456(15)
F8 C31 1.3439(15)
F9 C32 1.3469(15)
F10 C33 1.3507(14)
F11 C35 1.3522(13)
F12 C36 1.3441(14)
F13 C37 1.3412(14)
F14 C38 1.3443(14)
F15 C39 1.3555(13)
C2 C3 1.3571(15)
C4 C5 1.3967(15)
C4 C9 1.4010(15)
C5 C6 1.3989(16)
C5 C10 1.5025(16)
C6 C7 1.3899(18)
C7 C8 1.3957(17)
C7 C11 1.5081(16)
C8 C9 1.3921(15)
C9 C12 1.5082(15)
C13 C14 1.3966(16)
C13 C18 1.4004(16)
C14 C15 1.3965(15)
C14 C19 1.5051(16)
C15 C16 1.3924(17)
C16 C17 1.3899(18)
C16 C20 1.5121(16)
C17 C18 1.3951(16)
C18 C21 1.5060(17)
C22 C23 1.3912(15)
C22 C27 1.3926(15)
C23 C24 1.3800(15)
C24 C25 1.3804(16)
C25 C26 1.3769(17)
C26 C27 1.3873(16)
C28 C33 1.3889(17)
C28 C29 1.3951(16)
C29 C30 1.3834(18)
C30 C31 1.378(2)
C31 C32 1.374(2)
C32 C33 1.3878(17)
C34 C35 1.3953(16)
C34 C39 1.3989(15)
C35 C36 1.3857(17)
C36 C37 1.3743(18)
C37 C38 1.3755(19)
C38 C39 1.3850(17)
O1 C40 1.4427(13)
O1 C43 1.4458(14)
C40 C41 1.5097(16)
C41 C42 1.5244(17)
C42 C43 1.5181(16)
O2 C44 1.4361(14)
O2 C47 1.4470(14)
C44 C45 1.5068(16)
C45 C46 1.5262(18)
C46 C47 1.5219(17)
O3 C51 1.4430(15)
O3 C48 1.4548(15)
C48 C49 1.5125(19)
C49 C50 1.520(2)
C50 C51 1.5153(19)

loop_
_geom_torsion_atom_site_label_1
_geom_torsion_atom_site_label_2
_geom_torsion_atom_site_label_3
_geom_torsion_atom_site_label_4
_geom_torsion
C3 N2 C1 N1 -0.56(11)
C13 N2 C1 N1 177.02(9)
C3 N2 C1 Li -169.36(10)
C13 N2 C1 Li 8.22(16)
C2 N1 C1 N2 -0.64(11)
C4 N1 C1 N2 167.24(9)
C2 N1 C1 Li 167.66(10)
C4 N1 C1 Li -24.46(15)
O2 Li C1 N2 -19.93(17)
O3 Li C1 N2 96.68(12)
O1 Li C1 N2 -140.06(12)
O2 Li C1 N1 174.39(10)
O3 Li C1 N1 -68.99(14)
O1 Li C1 N1 54.27(18)
C1 N1 C2 C3 1.57(12)
C4 N1 C2 C3 -165.18(10)
C1 N1 C2 B -171.46(10)
C4 N1 C2 B 21.79(16)
C22 B C2 C3 143.38(11)
C28 B C2 C3 -91.99(13)
C34 B C2 C3 20.88(16)
C22 B C2 N1 -45.59(13)
C28 B C2 N1 79.05(13)
C34 B C2 N1 -168.09(9)
N1 C2 C3 N2 -1.81(11)
B C2 C3 N2 170.85(10)
C1 N2 C3 C2 1.61(13)
C13 N2 C3 C2 -175.96(10)
C1 N1 C4 C5 97.00(12)
C2 N1 C4 C5 -96.75(13)
C1 N1 C4 C9 -79.72(12)
C2 N1 C4 C9 86.53(13)
C9 C4 C5 C6 -2.52(16)
N1 C4 C5 C6 -179.11(9)
C9 C4 C5 C10 176.73(10)
N1 C4 C5 C10 0.14(16)
C4 C5 C6 C7 0.21(17)
C10 C5 C6 C7 -179.05(11)
C5 C6 C7 C8 0.98(17)
C5 C6 C7 C11 179.53(12)
C6 C7 C8 C9 0.08(17)
C11 C7 C8 C9 -178.47(12)
C7 C8 C9 C4 -2.29(16)
C7 C8 C9 C12 173.43(10)
C5 C4 C9 C8 3.53(15)
N1 C4 C9 C8 -179.75(9)
C5 C4 C9 C12 -172.14(10)
N1 C4 C9 C12 4.57(15)
C1 N2 C13 C14 74.72(14)
C3 N2 C13 C14 -108.00(12)
C1 N2 C13 C18 -104.90(12)
C3 N2 C13 C18 72.39(14)
C18 C13 C14 C15 3.02(16)
N2 C13 C14 C15 -176.58(9)
C18 C13 C14 C19 -176.86(10)
N2 C13 C14 C19 3.53(15)
C13 C14 C15 C16 -0.55(16)
C19 C14 C15 C16 179.33(10)
C14 C15 C16 C17 -1.55(17)
C14 C15 C16 C20 178.55(11)
C15 C16 C17 C18 1.30(17)
C20 C16 C17 C18 -178.80(11)
C16 C17 C18 C13 1.04(17)
C16 C17 C18 C21 -179.30(11)
C14 C13 C18 C17 -3.25(16)
N2 C13 C18 C17 176.35(10)
C14 C13 C18 C21 177.10(11)
N2 C13 C18 C21 -3.30(16)
C2 B C22 C23 -67.88(12)
C28 B C22 C23 167.20(9)
C34 B C22 C23 53.57(13)
C2 B C22 C27 107.61(11)
C28 B C22 C27 -17.31(15)
C34 B C22 C27 -130.94(11)
C27 C22 C23 F1 -177.88(9)
B C22 C23 F1 -1.80(14)
C27 C22 C23 C24 2.71(15)
B C22 C23 C24 178.78(10)
F1 C23 C24 F2 -0.61(14)
C22 C23 C24 F2 178.82(10)
F1 C23 C24 C25 178.92(9)
C22 C23 C24 C25 -1.64(17)
F2 C24 C25 F3 -0.22(16)
C23 C24 C25 F3 -179.77(10)
F2 C24 C25 C26 179.28(10)
C23 C24 C25 C26 -0.26(16)
F3 C25 C26 F4 0.95(16)
C24 C25 C26 F4 -178.55(10)
F3 C25 C26 C27 -179.70(10)
C24 C25 C26 C27 0.79(16)
F4 C26 C27 F5 0.90(15)
C25 C26 C27 F5 -178.44(10)
F4 C26 C27 C22 179.83(10)
C25 C26 C27 C22 0.49(17)
C23 C22 C27 F5 176.75(9)
B C22 C27 F5 0.97(16)
C23 C22 C27 C26 -2.13(16)
B C22 C27 C26 -177.90(10)
C2 B C28 C33 12.31(15)
C22 B C28 C33 133.97(11)
C34 B C28 C33 -105.98(12)
C2 B C28 C29 -174.34(10)
C22 B C28 C29 -52.68(13)
C34 B C28 C29 67.38(12)
C33 C28 C29 F6 177.70(10)
B C28 C29 F6 3.50(16)
C33 C28 C29 C30 -2.90(18)
B C28 C29 C30 -177.11(11)
F6 C29 C30 F7 0.84(18)
C28 C29 C30 F7 -178.58(12)
F6 C29 C30 C31 -178.76(12)
C28 C29 C30 C31 1.8(2)
F7 C30 C31 F8 0.1(2)
C29 C30 C31 F8 179.74(12)
F7 C30 C31 C32 -179.32(12)
C29 C30 C31 C32 0.3(2)
F8 C31 C32 F9 -1.1(2)
C30 C31 C32 F9 178.32(12)
F8 C31 C32 C33 179.53(12)
C30 C31 C32 C33 -1.0(2)
F9 C32 C33 F10 0.42(17)
C31 C32 C33 F10 179.76(11)
F9 C32 C33 C28 -179.60(11)
C31 C32 C33 C28 -0.3(2)
C29 C28 C33 F10 -177.92(10)
B C28 C33 F10 -4.19(17)
C29 C28 C33 C32 2.10(17)
B C28 C33 C32 175.84(11)
C2 B C34 C35 128.41(12)
C22 B C34 C35 8.87(16)
C28 B C34 C35 -111.48(12)
C2 B C34 C39 -56.36(13)
C22 B C34 C39 -175.91(10)
C28 B C34 C39 63.75(12)
C39 C34 C35 F11 -172.90(10)
B C34 C35 F11 2.69(18)
C39 C34 C35 C36 5.64(18)
B C34 C35 C36 -178.77(12)
F11 C35 C36 F12 -2.83(19)
C34 C35 C36 F12 178.53(12)
F11 C35 C36 C37 176.69(13)
C34 C35 C36 C37 -2.0(2)
F12 C36 C37 F13 -0.8(2)
C35 C36 C37 F13 179.67(14)
F12 C36 C37 C38 177.61(14)
C35 C36 C37 C38 -1.9(2)
F13 C37 C38 F14 0.2(2)
C36 C37 C38 F14 -178.17(14)
F13 C37 C38 C39 179.90(14)
C36 C37 C38 C39 1.5(2)
F14 C38 C39 F15 3.70(18)
C37 C38 C39 F15 -175.95(12)
F14 C38 C39 C34 -177.46(12)
C37 C38 C39 C34 2.9(2)
C35 C34 C39 F15 172.64(10)
B C34 C39 F15 -3.25(16)
C35 C34 C39 C38 -6.13(18)
B C34 C39 C38 177.98(12)
O2 Li O1 C40 42.56(14)
O3 Li O1 C40 -64.37(14)
C1 Li O1 C40 171.27(10)
O2 Li O1 C43 -161.94(9)
O3 Li O1 C43 91.13(12)
C1 Li O1 C43 -33.23(17)
C43 O1 C40 C41 -22.41(13)
Li O1 C40 C41 135.45(11)
O1 C40 C41 C42 36.22(12)
C40 C41 C42 C43 -35.84(12)
C40 O1 C43 C42 -0.96(13)
Li O1 C43 C42 -160.28(10)
C41 C42 C43 O1 23.45(13)
O3 Li O2 C44 150.73(10)
O1 Li O2 C44 43.62(14)
C1 Li O2 C44 -91.13(14)
O3 Li O2 C47 -21.91(14)
O1 Li O2 C47 -129.02(10)
C1 Li O2 C47 96.23(13)
C47 O2 C44 C45 24.50(12)
Li O2 C44 C45 -148.81(11)
O2 C44 C45 C46 -37.46(12)
C44 C45 C46 C47 35.90(12)
C44 O2 C47 C46 -1.07(13)
Li O2 C47 C46 172.92(10)
C45 C46 C47 O2 -22.23(13)
O2 Li O3 C51 -100.22(13)
O1 Li O3 C51 0.57(16)
C1 Li O3 C51 135.70(11)
O2 Li O3 C48 81.72(13)
O1 Li O3 C48 -177.49(9)
C1 Li O3 C48 -42.36(14)
C51 O3 C48 C49 -9.08(14)
Li O3 C48 C49 169.29(11)
O3 C48 C49 C50 29.53(14)
C48 C49 C50 C51 -37.83(14)
C48 O3 C51 C50 -15.42(14)
Li O3 C51 C50 166.28(11)
C49 C50 C51 O3 33.34(14)

loop_
_platon_squeeze_void_nr
_platon_squeeze_void_average_x
_platon_squeeze_void_average_y
_platon_squeeze_void_average_z
_platon_squeeze_void_volume
_platon_squeeze_void_count_electrons
_platon_squeeze_void_content
1 -0.005 0.000 0.500 248 57 ' '
